data_4335268
loop_
_publ_author_name
'Ralf Haiges'
'Karl O. Christe'

_publ_contact_author_address
;
University of Southern California
Loker Hydrocarbon Research Institute and Department of Chemistry
Los Angeles, CA 90089
USA
;
_publ_contact_author_email haiges@usc.edu
_publ_contact_author_name 'Ralf Haiges'
_publ_contact_author_phone '+1 (213) 740-3197'
_publ_section_title
;
 Energetic High-Nitrogen Compounds: 5-(Trinitromethyl)-2H-tetrazole and
 -tetrazolates, Preparation, Characterization, and Conversion into
 5-(Dinitromethyl)tetrazoles
;
_journal_name_full 'Inorganic Chemistry'
_journal_page_first 7249
_journal_page_last 7260
_journal_paper_doi 10.1021/ic400919n
_journal_volume 52
_journal_year 2013
_chemical_formula_moiety 'C3 H4 N4 O2'
_chemical_formula_sum 'C3 H4 N4 O2'
_chemical_formula_weight 128.10
_chemical_name_systematic '1H-tetrazole-5-acetic acid'
_space_group_crystal_system monoclinic
_space_group_IT_number 14
_space_group_name_Hall '-P 2ybc'
_space_group_name_H-M_alt 'P 1 21/c 1'
_symmetry_space_group_name_Hall '-P 2ybc'
_symmetry_space_group_name_H-M 'P 1 21/c 1'
_atom_sites_solution_hydrogens geom
_atom_sites_solution_primary direct
_atom_sites_solution_secondary difmap
_cell_angle_alpha 90
_cell_angle_beta 102.734(3)
_cell_angle_gamma 90
_cell_formula_units_Z 4
_cell_length_a 7.2196(11)
_cell_length_b 7.3128(10)
_cell_length_c 10.0239(14)
_cell_measurement_reflns_used 69
_cell_measurement_temperature 100.(2)
_cell_measurement_theta_max 28.1472
_cell_measurement_theta_min 4.8226
_cell_volume 516.20(13)
_computing_cell_refinement 'APEX2 v2012.4-3 (Bruker AXS)'
_computing_data_collection 'Bruker Instrument Service v2012.6-0'
_computing_data_reduction 'SAINT V8.18C (Bruker AXS, 2009)'
_computing_structure_refinement 'SHELXL 2012-4 (Sheldrick, 2012)'
_computing_structure_solution 'SHELXS-97 (Sheldrick, 2008)'
_diffrn_ambient_temperature 100.(2)
_diffrn_measured_fraction_theta_full 0.996
_diffrn_measured_fraction_theta_max 0.996
_diffrn_measurement_device_type 'Bruker APEX II CCD'
_diffrn_measurement_method 'omega- and phi-scans'
_diffrn_radiation_monochromator 'TRIUMPH curved-crystal'
_diffrn_radiation_type 'MoK\a '
_diffrn_radiation_wavelength 0.71073
_diffrn_reflns_av_R_equivalents 0.0364
_diffrn_reflns_av_sigmaI/netI 0.0234
_diffrn_reflns_limit_h_max 10
_diffrn_reflns_limit_h_min -10
_diffrn_reflns_limit_k_max 10
_diffrn_reflns_limit_k_min -10
_diffrn_reflns_limit_l_max 14
_diffrn_reflns_limit_l_min -14
_diffrn_reflns_number 12286
_diffrn_reflns_theta_full 30.50
_diffrn_reflns_theta_max 30.50
_diffrn_reflns_theta_min 2.89
_diffrn_source 'fine-focus tube'
_exptl_absorpt_coefficient_mu 0.140
_exptl_absorpt_correction_T_max 0.97
_exptl_absorpt_correction_T_min 0.86
_exptl_absorpt_correction_type multi-scan
_exptl_absorpt_process_details 'Bruker SADABS V2008/1'
_exptl_crystal_colour colourless
_exptl_crystal_density_diffrn 1.648
_exptl_crystal_description prism
_exptl_crystal_F_000 264
_exptl_crystal_size_max 0.240
_exptl_crystal_size_mid 0.210
_exptl_crystal_size_min 0.200
_refine_diff_density_max 0.428
_refine_diff_density_min -0.306
_refine_ls_extinction_method none
_refine_ls_goodness_of_fit_ref 1.043
_refine_ls_hydrogen_treatment constr
_refine_ls_matrix_type full
_refine_ls_number_parameters 85
_refine_ls_number_reflns 1578
_refine_ls_number_restraints 0
_refine_ls_restrained_S_all 1.043
_refine_ls_R_factor_all 0.0457
_refine_ls_R_factor_gt 0.0339
_refine_ls_shift/su_max 0.000
_refine_ls_shift/su_mean 0.000
_refine_ls_structure_factor_coef Fsqd
_refine_ls_weighting_details 'calc w=1/[\s^2^(Fo^2^)+(0.0432P)^2^+0.2022P] where P=(Fo^2^+2Fc^2^)/3'
_refine_ls_weighting_scheme calc
_refine_ls_wR_factor_gt 0.0841
_refine_ls_wR_factor_ref 0.0901
_reflns_number_gt 1308
_reflns_number_total 1578
_reflns_threshold_expression >2sigma(I)
_cod_data_source_file ic400919n_si_003_1.cif
_cod_data_source_block C3H4N4O2
_cod_database_code 4335268

loop_
_space_group_symop_operation_xyz
'x, y, z'
'-x, y+1/2, -z+1/2'
'-x, -y, -z'
'x, -y-1/2, z-1/2'

loop_
_atom_site_type_symbol
_atom_site_label
_atom_site_fract_x
_atom_site_fract_y
_atom_site_fract_z
_atom_site_U_iso_or_equiv
_atom_site_adp_type
_atom_site_calc_flag
_atom_site_refinement_flags
_atom_site_occupancy
C C1 0.14518(15) 0.19180(14) 0.63672(10) 0.0110(2) Uani d . 1
C C2 0.33103(15) 0.09499(15) 0.66143(10) 0.0123(2) Uani d . 1
H H2 0.4029 0.1391 0.5943 0.015 Uiso calc R 1
H H3 0.3073 -0.0373 0.6449 0.015 Uiso calc R 1
C C3 0.45219(15) 0.12016(14) 0.80362(11) 0.0116(2) Uani d . 1
H H4 0.696(2) 0.079(2) 0.8933(16) 0.017 Uiso d . 1
N N1 0.05110(13) 0.24977(13) 0.72991(9) 0.0124(2) Uani d . 1
H H1 0.0902 0.2373 0.819 0.015 Uiso calc R 1
N N2 -0.11216(13) 0.32999(13) 0.66650(9) 0.0142(2) Uani d . 1
N N3 -0.11624(13) 0.32008(13) 0.53689(9) 0.0138(2) Uani d . 1
N N4 0.04169(13) 0.23457(13) 0.51390(9) 0.0126(2) Uani d . 1
O O1 0.62391(11) 0.04894(12) 0.81370(8) 0.01709(19) Uani d . 1
O O2 0.40151(12) 0.19598(12) 0.89673(8) 0.01743(19) Uani d . 1

loop_
_atom_site_aniso_label
_atom_site_aniso_U_11
_atom_site_aniso_U_22
_atom_site_aniso_U_33
_atom_site_aniso_U_12
_atom_site_aniso_U_13
_atom_site_aniso_U_23
C1 0.0120(5) 0.0119(5) 0.0091(4) -0.0020(4) 0.0020(4) -0.0003(4)
C2 0.0120(5) 0.0162(5) 0.0084(4) 0.0012(4) 0.0017(4) -0.0004(4)
C3 0.0112(5) 0.0120(4) 0.0112(5) -0.0007(4) 0.0017(4) 0.0011(4)
N1 0.0111(4) 0.0168(4) 0.0087(4) 0.0019(3) 0.0006(3) 0.0003(3)
N2 0.0125(4) 0.0181(5) 0.0111(4) 0.0021(3) 0.0008(3) 0.0003(3)
N3 0.0124(4) 0.0174(5) 0.0112(4) 0.0003(3) 0.0019(3) 0.0009(3)
N4 0.0099(4) 0.0172(4) 0.0101(4) -0.0002(3) 0.0010(3) 0.0005(3)
O1 0.0115(4) 0.0247(4) 0.0132(4) 0.0045(3) -0.0013(3) -0.0047(3)
O2 0.0149(4) 0.0258(5) 0.0107(4) 0.0035(3) 0.0011(3) -0.0038(3)

loop_
_atom_type_symbol
_atom_type_description
_atom_type_scat_dispersion_real
_atom_type_scat_dispersion_imag
_atom_type_scat_source
C C 0.0033 0.0016 'International Tables Vol C Tables 4.2.6.8 and 6.1.1.4'
H H 0.0000 0.0000 'International Tables Vol C Tables 4.2.6.8 and 6.1.1.4'
N N 0.0061 0.0033 'International Tables Vol C Tables 4.2.6.8 and 6.1.1.4'
O O 0.0106 0.0060 'International Tables Vol C Tables 4.2.6.8 and 6.1.1.4'

loop_
_geom_angle_atom_site_label_1
_geom_angle_atom_site_label_2
_geom_angle_atom_site_label_3
_geom_angle
N4 C1 N1 107.68(9)
N4 C1 C2 124.62(9)
N1 C1 C2 127.70(9)
C1 C2 C3 114.35(9)
C1 C2 H2 108.7
C3 C2 H2 108.7
C1 C2 H3 108.7
C3 C2 H3 108.7
H2 C2 H3 107.6
O2 C3 O1 123.86(10)
O2 C3 C2 124.99(10)
O1 C3 C2 111.15(9)
C1 N1 N2 109.57(9)
C1 N1 H1 125.2
N2 N1 H1 125.2
N3 N2 N1 105.88(9)
N2 N3 N4 111.11(9)
C1 N4 N3 105.76(9)
C3 O1 H4 109.3(10)

loop_
_geom_bond_atom_site_label_1
_geom_bond_atom_site_label_2
_geom_bond_distance
C1 N4 1.3290(13)
C1 N1 1.3392(13)
C1 C2 1.4888(15)
C2 C3 1.5102(15)
C2 H2 0.99
C2 H3 0.99
C3 O2 1.2096(13)
C3 O1 1.3279(13)
N1 N2 1.3444(13)
N1 H1 0.88
N2 N3 1.2951(13)
N3 N4 1.3638(13)
O1 H4 0.878(16)

loop_
_geom_torsion_atom_site_label_1
_geom_torsion_atom_site_label_2
_geom_torsion_atom_site_label_3
_geom_torsion_atom_site_label_4
_geom_torsion
N4 C1 C2 C3 159.38(10)
N1 C1 C2 C3 -21.26(16)
C1 C2 C3 O2 7.02(16)
C1 C2 C3 O1 -172.56(9)
N4 C1 N1 N2 -0.18(12)
C2 C1 N1 N2 -179.63(10)
C1 N1 N2 N3 0.10(12)
N1 N2 N3 N4 0.02(12)
N1 C1 N4 N3 0.18(12)
C2 C1 N4 N3 179.65(10)
N2 N3 N4 C1 -0.12(12)
